data_7216797
loop_
_publ_author_name
'Wang, Xiu-Li'
'Gong, Chun-Hua'
'Zhang, Ju-Wen'
'Hou, Li-Li'
'Luan, Jian'
'Liu, Guo-Cheng'

_publ_section_title
;
 Substituent position-induced diverse architectures of
 polyoxovanadate-based hybrid materials constructed from a linear
 trinuclear transition metal complex and a hexanuclear
 [V6O18]6&#x2212;cluster
;
_journal_issue 33
_journal_name_full CrystEngComm
_journal_page_first 7745
_journal_paper_doi 10.1039/C4CE00988F
_journal_volume 16
_journal_year 2014
_chemical_formula_sum 'C12 H32 Co3 N24 O22 V6'
_chemical_formula_weight 1347.05
_chemical_name_systematic
; 
 ? 
;
_space_group_IT_number 2
_symmetry_cell_setting triclinic
_symmetry_space_group_name_Hall '-P 1'
_symmetry_space_group_name_H-M 'P -1'
_atom_sites_solution_hydrogens geom
_atom_sites_solution_primary direct
_atom_sites_solution_secondary difmap
_audit_creation_method SHELXL-97
_cell_angle_alpha 105.8110(10)
_cell_angle_beta 91.5940(10)
_cell_angle_gamma 114.2520(10)
_cell_formula_units_Z 1
_cell_length_a 9.8432(7)
_cell_length_b 10.5655(7)
_cell_length_c 11.5289(8)
_cell_measurement_temperature 296(2)
_cell_measurement_theta_max 25.00
_cell_measurement_theta_min 2.22
_cell_volume 1038.38(12)
_computing_cell_refinement 'SMART (Bruker, 2001)'
_computing_data_collection 'SMART (Bruker, 2001)'
_computing_data_reduction 'SAINT+ (Bruker, 1999)'
_computing_molecular_graphics 'PLATON (Spek, 2003)'
_computing_publication_material 'SHELXTL (1998)'
_computing_structure_refinement 'SHELXL-97 (Sheldrick, 2008)'
_computing_structure_solution 'SHELXS-97 (Sheldrick, 2008)'
_diffrn_ambient_temperature 296(2)
_diffrn_measured_fraction_theta_full 0.996
_diffrn_measured_fraction_theta_max 0.996
_diffrn_measurement_device_type 'CCD area detector'
_diffrn_measurement_method 'phi and omega scans'
_diffrn_radiation_monochromator graphite
_diffrn_radiation_source 'fine-focus sealed tube'
_diffrn_radiation_type MoK\a
_diffrn_radiation_wavelength 0.71073
_diffrn_reflns_av_R_equivalents 0.0151
_diffrn_reflns_av_unetI/netI 0.0352
_diffrn_reflns_limit_h_max 10
_diffrn_reflns_limit_h_min -11
_diffrn_reflns_limit_k_max 12
_diffrn_reflns_limit_k_min -12
_diffrn_reflns_limit_l_max 13
_diffrn_reflns_limit_l_min -11
_diffrn_reflns_number 5376
_diffrn_reflns_theta_full 25.00
_diffrn_reflns_theta_max 25.00
_diffrn_reflns_theta_min 2.22
_exptl_absorpt_coefficient_mu 2.559
_exptl_absorpt_correction_T_max 0.7488
_exptl_absorpt_correction_T_min 0.7001
_exptl_absorpt_correction_type multi-scan
_exptl_absorpt_process_details SADABS
_exptl_crystal_colour purple
_exptl_crystal_density_diffrn 2.154
_exptl_crystal_density_method 'not measured'
_exptl_crystal_description block
_exptl_crystal_F_000 667
_exptl_crystal_size_max 0.15
_exptl_crystal_size_mid 0.13
_exptl_crystal_size_min 0.12
_refine_diff_density_max 0.821
_refine_diff_density_min -0.955
_refine_diff_density_rms 0.135
_refine_ls_extinction_method none
_refine_ls_goodness_of_fit_ref 1.040
_refine_ls_hydrogen_treatment constr
_refine_ls_matrix_type full
_refine_ls_number_parameters 304
_refine_ls_number_reflns 3643
_refine_ls_number_restraints 0
_refine_ls_restrained_S_all 1.040
_refine_ls_R_factor_all 0.0507
_refine_ls_R_factor_gt 0.0402
_refine_ls_shift/su_max 0.000
_refine_ls_shift/su_mean 0.000
_refine_ls_structure_factor_coef Fsqd
_refine_ls_weighting_details 'calc w=1/[\s^2^(Fo^2^)+(0.0780P)^2^+0.0000P] where P=(Fo^2^+2Fc^2^)/3'
_refine_ls_weighting_scheme calc
_refine_ls_wR_factor_gt 0.1094
_refine_ls_wR_factor_ref 0.1143
_reflns_number_gt 3049
_reflns_number_total 3643
_reflns_threshold_expression >2sigma(I)
_cod_data_source_file c4ce00988f2.cif
_cod_data_source_block 3
_cod_depositor_comments 'Adding full bibliography for 7216795--7216798.cif.'
_cod_database_code 7216797

loop_
_symmetry_equiv_pos_as_xyz
'x, y, z'
'-x, -y, -z'

loop_
_atom_site_label
_atom_site_type_symbol
_atom_site_fract_x
_atom_site_fract_y
_atom_site_fract_z
_atom_site_U_iso_or_equiv
_atom_site_adp_type
_atom_site_occupancy
_atom_site_symmetry_multiplicity
_atom_site_calc_flag
_atom_site_refinement_flags
Co1 Co 0.71518(6) 0.09221(6) 0.31923(5) 0.01556(17) Uani 1 1 d .
V1 V 0.65905(8) -0.24208(7) 0.38104(7) 0.0188(2) Uani 1 1 d .
O1 O 0.6757(3) -0.0768(3) 0.3896(3) 0.0237(7) Uani 1 1 d .
C1 C 0.8438(5) -0.0850(5) 0.1386(4) 0.0237(10) Uani 1 1 d .
H1A H 0.9211 -0.0640 0.1992 0.028 Uiso 1 1 calc R
N1 N 0.7438(4) -0.0342(4) 0.1527(3) 0.0197(8) Uani 1 1 d .
O1W O 0.3958(5) -0.4695(5) 0.0922(4) 0.0622(12) Uani 1 1 d .
H1WA H 0.3578 -0.4501 0.1562 0.075 Uiso 1 1 d R
H1WB H 0.4912 -0.4237 0.1114 0.075 Uiso 1 1 d R
Co2 Co 0.5000 0.0000 0.0000 0.0155(2) Uani 1 2 d S
V2 V 0.87734(8) -0.27767(7) 0.60103(6) 0.0184(2) Uani 1 1 d .
C2 C 0.6972(5) -0.1749(5) -0.0336(4) 0.0228(10) Uani 1 1 d .
H2A H 0.6530 -0.2285 -0.1144 0.027 Uiso 1 1 calc R
N2 N 0.6493(4) -0.0904(4) 0.0418(3) 0.0200(8) Uani 1 1 d .
O2 O 0.7038(5) -0.3118(4) 0.2532(4) 0.0504(10) Uani 1 1 d .
O2W O 0.4961(8) -0.3574(8) 0.6950(7) 0.138(3) Uani 1 1 d .
H2WA H 0.5023 -0.4376 0.6662 0.166 Uiso 1 1 d R
H2WB H 0.4051 -0.3776 0.7048 0.166 Uiso 1 1 d R
V3 V 0.71278(8) -0.62922(7) 0.58952(6) 0.01799(19) Uani 1 1 d .
N3 N 0.8192(4) -0.1726(4) 0.0231(3) 0.0217(8) Uani 1 1 d .
O3 O 0.7822(5) -0.2216(4) 0.5071(4) 0.0609(14) Uani 1 1 d .
C3 C 0.3853(5) -0.0147(5) 0.3470(4) 0.0209(9) Uani 1 1 d .
H3A H 0.4133 0.0040 0.4299 0.025 Uiso 1 1 calc R
N4 N 0.9122(4) -0.2415(4) -0.0220(4) 0.0294(9) Uani 1 1 d .
H4C H 0.9285 -0.2425 -0.0902 0.035 Uiso 1 1 d R
H4B H 0.8744 -0.3292 -0.0112 0.035 Uiso 1 1 d R
C4 C 0.2525(5) -0.0791(5) 0.1721(4) 0.0221(10) Uani 1 1 d .
H4A H 0.1705 -0.1139 0.1111 0.027 Uiso 1 1 calc R
O4 O 0.8441(5) -0.2305(5) 0.7380(4) 0.0605(12) Uani 1 1 d .
C5 C 0.8398(5) 0.3841(5) 0.2567(4) 0.0224(10) Uani 1 1 d .
H5A H 0.9059 0.4365 0.3301 0.027 Uiso 1 1 calc R
O5 O 1.0598(4) -0.1896(4) 0.6052(3) 0.0365(8) Uani 1 1 d .
N5 N 0.4786(4) 0.0057(4) 0.2677(3) 0.0193(8) Uani 1 1 d .
O6 O 0.8207(4) -0.4709(3) 0.5457(3) 0.0347(8) Uani 1 1 d .
N6 N 0.3928(4) -0.0351(4) 0.1555(3) 0.0204(8) Uani 1 1 d .
C6 C 0.7202(5) 0.3296(5) 0.0787(4) 0.0246(10) Uani 1 1 d .
H6A H 0.6877 0.3367 0.0052 0.030 Uiso 1 1 calc R
O7 O 0.7991(4) -0.6200(4) 0.7150(3) 0.0455(10) Uani 1 1 d .
N7 N 0.2437(4) -0.0666(4) 0.2909(3) 0.0186(8) Uani 1 1 d .
O8 O 0.5309(4) -0.6388(4) 0.6155(4) 0.0430(10) Uani 1 1 d .
N8 N 0.1081(4) -0.1055(4) 0.3407(3) 0.0253(8) Uani 1 1 d .
H8A H 0.1087 -0.1429 0.3835 0.030 Uiso 1 1 d R
H8B H 0.1166 -0.0334 0.3904 0.030 Uiso 1 1 d R
O9 O 0.6927(4) -0.7777(3) 0.4826(3) 0.0348(8) Uani 1 1 d .
N9 N 0.7442(4) 0.2477(4) 0.2267(3) 0.0217(8) Uani 1 1 d .
N10 N 0.6660(4) 0.2117(4) 0.1113(3) 0.0221(8) Uani 1 1 d .
N11 N 0.8293(4) 0.4389(4) 0.1661(3) 0.0205(8) Uani 1 1 d .
N12 N 0.9148(4) 0.5803(4) 0.1575(4) 0.0282(9) Uani 1 1 d .
H12A H 1.0062 0.6003 0.1768 0.034 Uiso 1 1 d R
H12B H 0.8819 0.6470 0.2056 0.034 Uiso 1 1 d R

loop_
_atom_site_aniso_label
_atom_site_aniso_U_11
_atom_site_aniso_U_22
_atom_site_aniso_U_33
_atom_site_aniso_U_23
_atom_site_aniso_U_13
_atom_site_aniso_U_12
Co1 0.0145(3) 0.0164(3) 0.0150(3) 0.0061(2) 0.0004(2) 0.0052(2)
V1 0.0155(4) 0.0165(4) 0.0247(4) 0.0068(3) 0.0001(3) 0.0072(3)
O1 0.0287(17) 0.0218(15) 0.0223(16) 0.0100(13) 0.0016(13) 0.0108(14)
C1 0.020(2) 0.029(2) 0.021(2) 0.0083(19) -0.0020(18) 0.009(2)
N1 0.0175(18) 0.0242(19) 0.0172(19) 0.0063(15) -0.0003(14) 0.0094(16)
O1W 0.058(3) 0.080(3) 0.033(2) 0.012(2) -0.003(2) 0.020(2)
Co2 0.0132(4) 0.0182(4) 0.0139(4) 0.0056(3) 0.0000(3) 0.0054(3)
V2 0.0165(4) 0.0193(4) 0.0195(4) 0.0087(3) -0.0004(3) 0.0063(3)
C2 0.022(2) 0.022(2) 0.021(2) 0.0043(19) -0.0010(18) 0.0088(19)
N2 0.0209(19) 0.0253(19) 0.0160(18) 0.0071(15) 0.0008(14) 0.0120(16)
O2 0.060(3) 0.036(2) 0.053(3) 0.0056(18) 0.028(2) 0.023(2)
O2W 0.104(6) 0.141(7) 0.166(7) 0.032(5) 0.011(5) 0.060(5)
V3 0.0152(4) 0.0136(4) 0.0218(4) 0.0039(3) 0.0001(3) 0.0042(3)
N3 0.022(2) 0.028(2) 0.0198(19) 0.0080(16) 0.0044(15) 0.0148(17)
O3 0.054(3) 0.043(2) 0.079(3) 0.024(2) -0.037(2) 0.014(2)
C3 0.019(2) 0.023(2) 0.019(2) 0.0065(18) 0.0013(18) 0.0071(19)
N4 0.030(2) 0.037(2) 0.031(2) 0.0096(18) 0.0090(17) 0.0236(19)
C4 0.016(2) 0.029(2) 0.019(2) 0.0077(19) 0.0001(17) 0.0073(19)
O4 0.072(3) 0.076(3) 0.033(2) 0.011(2) 0.024(2) 0.034(3)
C5 0.021(2) 0.021(2) 0.021(2) 0.0066(19) -0.0019(18) 0.0062(19)
O5 0.0224(18) 0.0331(19) 0.043(2) 0.0128(16) -0.0031(15) 0.0016(15)
N5 0.0174(18) 0.0259(19) 0.0156(18) 0.0095(15) 0.0017(14) 0.0083(16)
O6 0.0313(19) 0.0205(16) 0.049(2) 0.0150(15) 0.0089(16) 0.0052(15)
N6 0.0179(19) 0.028(2) 0.0135(18) 0.0077(15) -0.0012(14) 0.0078(16)
C6 0.033(3) 0.023(2) 0.020(2) 0.0097(19) 0.0028(19) 0.012(2)
O7 0.048(2) 0.042(2) 0.038(2) 0.0118(17) -0.0127(18) 0.0120(19)
N7 0.0145(18) 0.0225(18) 0.0208(19) 0.0102(15) 0.0047(14) 0.0076(15)
O8 0.027(2) 0.0320(19) 0.073(3) 0.0192(19) 0.0165(18) 0.0134(16)
N8 0.0175(19) 0.028(2) 0.025(2) 0.0078(17) 0.0080(15) 0.0056(16)
O9 0.044(2) 0.0196(16) 0.0335(19) 0.0018(15) 0.0130(16) 0.0101(15)
N9 0.024(2) 0.0207(19) 0.0192(19) 0.0085(15) -0.0020(15) 0.0070(16)
N10 0.022(2) 0.0214(19) 0.0200(19) 0.0071(16) -0.0026(15) 0.0062(16)
N11 0.0199(19) 0.0157(17) 0.024(2) 0.0099(15) -0.0009(15) 0.0037(15)
N12 0.026(2) 0.0162(18) 0.040(2) 0.0127(17) 0.0028(17) 0.0044(17)

loop_
_atom_type_symbol
_atom_type_description
_atom_type_scat_dispersion_real
_atom_type_scat_dispersion_imag
_atom_type_scat_source
C C 0.0033 0.0016 'International Tables Vol C Tables 4.2.6.8 and 6.1.1.4'
H H 0.0000 0.0000 'International Tables Vol C Tables 4.2.6.8 and 6.1.1.4'
N N 0.0061 0.0033 'International Tables Vol C Tables 4.2.6.8 and 6.1.1.4'
O O 0.0106 0.0060 'International Tables Vol C Tables 4.2.6.8 and 6.1.1.4'
V V 0.3005 0.5294 'International Tables Vol C Tables 4.2.6.8 and 6.1.1.4'
Co Co 0.3494 0.9721 'International Tables Vol C Tables 4.2.6.8 and 6.1.1.4'

loop_
_geom_angle_atom_site_label_1
_geom_angle_atom_site_label_2
_geom_angle_atom_site_label_3
_geom_angle
_geom_angle_site_symmetry_1
_geom_angle_site_symmetry_3
O1 Co1 O5 90.62(13) . 2_756
O1 Co1 O9 91.95(13) . 1_565
O5 Co1 O9 84.10(14) 2_756 1_565
O1 Co1 N5 87.91(13) . .
O5 Co1 N5 171.56(14) 2_756 .
O9 Co1 N5 87.64(14) 1_565 .
O1 Co1 N1 89.41(13) . .
O5 Co1 N1 94.72(14) 2_756 .
O9 Co1 N1 178.21(14) 1_565 .
N5 Co1 N1 93.58(13) . .
O1 Co1 N9 173.36(12) . .
O5 Co1 N9 93.33(14) 2_756 .
O9 Co1 N9 93.77(14) 1_565 .
N5 Co1 N9 88.95(14) . .
N1 Co1 N9 84.95(14) . .
O2 V1 O1 109.55(18) . .
O2 V1 O3 111.0(2) . .
O1 V1 O3 107.20(16) . .
O2 V1 O8 107.50(19) . 2_646
O1 V1 O8 110.87(16) . 2_646
O3 V1 O8 110.7(2) . 2_646
V1 O1 Co1 152.98(18) . .
N1 C1 N3 110.0(4) . .
C1 N1 N2 107.4(4) . .
C1 N1 Co1 126.2(3) . .
N2 N1 Co1 126.1(3) . .
N6 Co2 N6 180.0 . 2_655
N6 Co2 N10 90.52(13) . .
N6 Co2 N10 89.48(13) 2_655 .
N6 Co2 N10 89.48(13) . 2_655
N6 Co2 N10 90.52(13) 2_655 2_655
N10 Co2 N10 180.000(1) . 2_655
N6 Co2 N2 90.82(13) . .
N6 Co2 N2 89.18(13) 2_655 .
N10 Co2 N2 88.29(13) . .
N10 Co2 N2 91.71(13) 2_655 .
N6 Co2 N2 89.18(13) . 2_655
N6 Co2 N2 90.82(13) 2_655 2_655
N10 Co2 N2 91.71(13) . 2_655
N10 Co2 N2 88.29(13) 2_655 2_655
N2 Co2 N2 180.0 . 2_655
O4 V2 O5 107.1(2) . .
O4 V2 O3 108.7(2) . .
O5 V2 O3 108.8(2) . .
O4 V2 O6 110.7(2) . .
O5 V2 O6 109.69(17) . .
O3 V2 O6 111.74(17) . .
N2 C2 N3 109.9(4) . .
C2 N2 N1 106.6(3) . .
C2 N2 Co2 128.7(3) . .
N1 N2 Co2 122.6(3) . .
O7 V3 O9 108.92(19) . .
O7 V3 O8 108.0(2) . .
O9 V3 O8 109.55(18) . .
O7 V3 O6 109.54(18) . .
O9 V3 O6 110.10(17) . .
O8 V3 O6 110.68(16) . .
C2 N3 C1 106.1(4) . .
C2 N3 N4 130.3(4) . .
C1 N3 N4 123.6(4) . .
V1 O3 V2 156.6(3) . .
N5 C3 N7 109.8(4) . .
N6 C4 N7 109.9(4) . .
N9 C5 N11 110.1(4) . .
V2 O5 Co1 156.0(2) . 2_756
C3 N5 N6 107.1(3) . .
C3 N5 Co1 122.2(3) . .
N6 N5 Co1 130.7(3) . .
V3 O6 V2 138.0(2) . .
C4 N6 N5 107.0(3) . .
C4 N6 Co2 132.3(3) . .
N5 N6 Co2 120.4(3) . .
N10 C6 N11 110.3(4) . .
C3 N7 C4 106.2(4) . .
C3 N7 N8 129.0(3) . .
C4 N7 N8 124.9(3) . .
V1 O8 V3 144.7(2) 2_646 .
V3 O9 Co1 158.9(2) . 1_545
C5 N9 N10 107.1(3) . .
C5 N9 Co1 129.6(3) . .
N10 N9 Co1 123.1(3) . .
C6 N10 N9 106.6(3) . .
C6 N10 Co2 125.8(3) . .
N9 N10 Co2 127.5(3) . .
C6 N11 C5 106.0(3) . .
C6 N11 N12 124.5(3) . .
C5 N11 N12 129.5(3) . .

loop_
_geom_bond_atom_site_label_1
_geom_bond_atom_site_label_2
_geom_bond_distance
_geom_bond_site_symmetry_2
Co1 O1 2.058(3) .
Co1 O5 2.063(3) 2_756
Co1 O9 2.085(3) 1_565
Co1 N5 2.119(3) .
Co1 N1 2.120(4) .
Co1 N9 2.122(3) .
V1 O2 1.619(4) .
V1 O1 1.660(3) .
V1 O3 1.773(3) .
V1 O8 1.783(3) 2_646
C1 N1 1.295(6) .
C1 N3 1.347(5) .
N1 N2 1.385(5) .
Co2 N6 2.147(3) .
Co2 N6 2.147(3) 2_655
Co2 N10 2.153(3) .
Co2 N10 2.153(3) 2_655
Co2 N2 2.160(3) .
Co2 N2 2.160(3) 2_655
V2 O4 1.607(4) .
V2 O5 1.640(3) .
V2 O3 1.775(3) .
V2 O6 1.795(3) .
C2 N2 1.312(6) .
C2 N3 1.339(5) .
V3 O7 1.616(3) .
V3 O9 1.643(3) .
V3 O8 1.789(3) .
V3 O6 1.792(3) .
N3 N4 1.416(5) .
C3 N5 1.311(5) .
C3 N7 1.338(5) .
C4 N6 1.302(6) .
C4 N7 1.349(5) .
C5 N9 1.296(5) .
C5 N11 1.344(5) .
O5 Co1 2.063(3) 2_756
N5 N6 1.382(5) .
C6 N10 1.302(6) .
C6 N11 1.338(5) .
N7 N8 1.414(5) .
O8 V1 1.783(3) 2_646
O9 Co1 2.085(3) 1_545
N9 N10 1.391(5) .
N11 N12 1.415(5) .
